data_7240590
loop_
_publ_author_name
'Baruah, Jubaraj Bikash'
'Singh, Munendra Pal'

_publ_section_title
;
 Photophysical Properties of Ag, Zn, Cd having
 N-(4-Pyridylmethyl)-1,8-naphthalimide Complexes: Influences of
 \p-Stacking and C-H&#x00B7;&#x00B7;&#x00B7;O Interactions
;
_journal_name_full CrystEngComm
_journal_paper_doi 10.1039/D0CE00555J
_journal_year 2020
_chemical_formula_sum 'C54 H42 Cd N4 O12'
_chemical_formula_weight 1051.31
_space_group_crystal_system monoclinic
_space_group_IT_number 14
_space_group_name_Hall '-P 2yn'
_space_group_name_H-M_alt 'P 1 21/n 1'
_atom_sites_solution_hydrogens mixed
_audit_creation_method SHELXL-2014/7
_audit_update_record
;
2019-12-30 deposited with the CCDC.	2020-05-29 downloaded from the CCDC.
;
_cell_angle_alpha 90
_cell_angle_beta 92.451(4)
_cell_angle_gamma 90
_cell_formula_units_Z 2
_cell_length_a 7.5973(5)
_cell_length_b 17.7923(12)
_cell_length_c 17.7217(12)
_cell_measurement_reflns_used 7822
_cell_measurement_temperature 296(2)
_cell_measurement_theta_max 23.10
_cell_measurement_theta_min 2.29
_cell_volume 2393.3(3)
_computing_structure_refinement 'SHELXL-2014/7 (Sheldrick, 2014)'
_diffrn_ambient_temperature 296(2)
_diffrn_measured_fraction_theta_full 0.952
_diffrn_measured_fraction_theta_max 0.952
_diffrn_measurement_device_type 'CCD area detector'
_diffrn_measurement_method 'phi and omega scans'
_diffrn_radiation_type MoK\a
_diffrn_radiation_wavelength 0.71073
_diffrn_reflns_av_R_equivalents 0.0297
_diffrn_reflns_av_unetI/netI 0.0266
_diffrn_reflns_Laue_measured_fraction_full 0.952
_diffrn_reflns_Laue_measured_fraction_max 0.952
_diffrn_reflns_limit_h_max 7
_diffrn_reflns_limit_h_min -9
_diffrn_reflns_limit_k_max 20
_diffrn_reflns_limit_k_min -19
_diffrn_reflns_limit_l_max 21
_diffrn_reflns_limit_l_min -19
_diffrn_reflns_number 21979
_diffrn_reflns_point_group_measured_fraction_full 0.952
_diffrn_reflns_point_group_measured_fraction_max 0.952
_diffrn_reflns_theta_full 25.050
_diffrn_reflns_theta_max 25.050
_diffrn_reflns_theta_min 1.623
_exptl_absorpt_coefficient_mu 0.526
_exptl_crystal_colour colourless
_exptl_crystal_density_diffrn 1.459
_exptl_crystal_description block
_exptl_crystal_F_000 1076
_exptl_crystal_size_max 0.28
_exptl_crystal_size_mid 0.22
_exptl_crystal_size_min 0.18
_refine_diff_density_max 0.470
_refine_diff_density_min -0.227
_refine_diff_density_rms 0.057
_refine_ls_extinction_method none
_refine_ls_goodness_of_fit_ref 1.044
_refine_ls_hydrogen_treatment mixed
_refine_ls_matrix_type full
_refine_ls_number_parameters 315
_refine_ls_number_reflns 4020
_refine_ls_number_restraints 4
_refine_ls_restrained_S_all 1.046
_refine_ls_R_factor_all 0.0658
_refine_ls_R_factor_gt 0.0439
_refine_ls_shift/su_max 0.000
_refine_ls_shift/su_mean 0.000
_refine_ls_structure_factor_coef Fsqd
_refine_ls_weighting_details 'w=1/[\s^2^(Fo^2^)+(0.0635P)^2^+1.2447P] where P=(Fo^2^+2Fc^2^)/3'
_refine_ls_weighting_scheme calc
_refine_ls_wR_factor_gt 0.1166
_refine_ls_wR_factor_ref 0.1257
_reflns_Friedel_coverage 0.000
_reflns_number_gt 2905
_reflns_number_total 4020
_reflns_threshold_expression 'I > 2\s(I)'
_cod_data_source_file d0ce00555j2.cif
_cod_data_source_block complex3
_cod_original_sg_symbol_H-M 'P 21/n'
_cod_database_code 7240590
_shelx_shelxl_version_number 2014/7
_shelx_space_group_comment
;
The symmetry employed for this shelxl refinement is uniquely defined
by the following loop, which should always be used as a source of
symmetry information in preference to the above space-group names.
They are only intended as comments.
;

loop_
_space_group_symop_operation_xyz
'x, y, z'
'-x+1/2, y+1/2, -z+1/2'
'-x, -y, -z'
'x-1/2, -y-1/2, z-1/2'

loop_
_atom_site_label
_atom_site_type_symbol
_atom_site_fract_x
_atom_site_fract_y
_atom_site_fract_z
_atom_site_U_iso_or_equiv
_atom_site_adp_type
_atom_site_occupancy
_atom_site_site_symmetry_order
_atom_site_calc_flag
_atom_site_refinement_flags_posn
_atom_site_refinement_flags_adp
_atom_site_refinement_flags_occupancy
_atom_site_disorder_assembly
_atom_site_disorder_group
C20 C -0.3409(3) 0.15886(15) 0.35676(15) 0.0622(9) Uani 1 1 d G . . . .
C21 C -0.3348(4) 0.20600(18) 0.29438(15) 0.0915(14) Uani 1 1 d G . . . .
H21 H -0.2330 0.2086 0.2671 0.110 Uiso 1 1 calc R U . . .
C22 C -0.4808(5) 0.24918(17) 0.27271(14) 0.1036(17) Uani 1 1 d G . . . .
H22 H -0.4768 0.2807 0.2310 0.124 Uiso 1 1 calc R U . . .
C23 C -0.6329(4) 0.24522(18) 0.3134(2) 0.0887(13) Uani 1 1 d G . . . .
C24 C -0.6390(3) 0.1981(2) 0.3758(2) 0.1150(19) Uani 1 1 d G . . . .
H24 H -0.7408 0.1954 0.4030 0.138 Uiso 1 1 calc R U . . .
C25 C -0.4930(4) 0.15490(17) 0.39747(16) 0.1005(16) Uani 1 1 d G . . . .
H25 H -0.4970 0.1234 0.4392 0.121 Uiso 1 1 calc R U . . .
Cd1 Cd 0.0000 0.0000 0.5000 0.06222(18) Uani 1 2 d DS . P . .
C3 C 0.3332(5) 0.4529(2) 0.4385(2) 0.0627(10) Uani 1 1 d . . . . .
C13 C 0.5780(6) 0.3443(2) 0.5015(3) 0.0711(11) Uani 1 1 d . . . . .
C1 C 0.3800(6) 0.3191(2) 0.6053(2) 0.0740(11) Uani 1 1 d . . . . .
H1A H 0.3100 0.3511 0.6367 0.089 Uiso 1 1 calc R U . . .
H1B H 0.4896 0.3080 0.6332 0.089 Uiso 1 1 calc R U . . .
C8 C 0.4918(5) 0.4398(2) 0.4028(2) 0.0640(10) Uani 1 1 d . . . . .
C9 C 0.6152(5) 0.3867(2) 0.4322(2) 0.0707(11) Uani 1 1 d . . . . .
C7 C 0.5276(6) 0.4807(2) 0.3365(3) 0.0749(12) Uani 1 1 d . . . . .
C2 C 0.2930(6) 0.4115(2) 0.5083(2) 0.0654(10) Uani 1 1 d . . . . .
C5 C 0.2497(7) 0.5450(3) 0.3449(3) 0.0855(13) Uani 1 1 d . . . . .
H5 H 0.1690 0.5803 0.3259 0.103 Uiso 1 1 calc R U . . .
C10 C 0.7700(6) 0.3756(3) 0.3968(3) 0.0939(14) Uani 1 1 d . . . . .
H10 H 0.8517 0.3410 0.4163 0.113 Uiso 1 1 calc R U . . .
C4 C 0.2135(6) 0.5044(2) 0.4095(3) 0.0729(11) Uani 1 1 d . . . . .
H4 H 0.1081 0.5121 0.4332 0.087 Uiso 1 1 calc R U . . .
C6 C 0.4018(7) 0.5333(3) 0.3093(3) 0.0857(13) Uani 1 1 d . . . . .
H6 H 0.4236 0.5607 0.2660 0.103 Uiso 1 1 calc R U . . .
C11 C 0.8059(7) 0.4161(4) 0.3314(3) 0.1065(17) Uani 1 1 d . . . . .
H11 H 0.9113 0.4082 0.3077 0.128 Uiso 1 1 calc R U . . .
C12 C 0.6874(8) 0.4671(4) 0.3021(3) 0.0971(15) Uani 1 1 d . . . . .
H12 H 0.7131 0.4934 0.2585 0.116 Uiso 1 1 calc R U . . .
C19 C -0.1863(6) 0.1104(2) 0.3814(2) 0.0668(10) Uani 1 1 d . . . . .
C15 C 0.1068(5) 0.2455(2) 0.5660(2) 0.0705(11) Uani 1 1 d . . . . .
H15 H 0.0438 0.2902 0.5616 0.085 Uiso 1 1 calc R U . . .
C14 C 0.2815(5) 0.2466(2) 0.5893(2) 0.0639(10) Uani 1 1 d . . . . .
C17 C 0.2737(6) 0.1134(2) 0.5798(3) 0.0862(14) Uani 1 1 d . . . . .
H17 H 0.3326 0.0679 0.5864 0.103 Uiso 1 1 calc R U . . .
C16 C 0.0249(5) 0.1780(2) 0.5492(2) 0.0685(10) Uani 1 1 d . . . . .
H16 H -0.0937 0.1785 0.5339 0.082 Uiso 1 1 calc R U . . .
C18 C 0.3627(6) 0.1787(2) 0.5973(3) 0.0853(13) Uani 1 1 d . . . . .
H18 H 0.4797 0.1765 0.6149 0.102 Uiso 1 1 calc R U . . .
C26 C -0.7970(9) 0.2883(4) 0.2923(4) 0.138(2) Uani 1 1 d . . . . .
H26 H -0.8915 0.2834 0.3235 0.165 Uiso 1 1 calc R U . . .
O1 O 0.1586(4) 0.42041(16) 0.54142(18) 0.0847(8) Uani 1 1 d . . . . .
O4 O -0.2096(4) 0.06712(15) 0.43561(17) 0.0762(8) Uani 1 1 d . . . . .
O2 O 0.6773(4) 0.29707(18) 0.5290(2) 0.0968(10) Uani 1 1 d . . . . .
O6 O 0.1934(4) 0.0242(2) 0.4061(2) 0.0936(10) Uani 1 1 d D . . . .
O3 O -0.0465(4) 0.1179(2) 0.34801(18) 0.0999(10) Uani 1 1 d . . . . .
O5 O -0.8152(7) 0.3258(3) 0.2419(3) 0.181(2) Uani 1 1 d . . . . .
N2 N 0.4191(4) 0.35982(17) 0.53526(18) 0.0636(8) Uani 1 1 d . . . . .
N1 N 0.1077(5) 0.11236(17) 0.55399(19) 0.0715(9) Uani 1 1 d . . . . .
C27 C 0.2812(9) -0.0282(4) 0.3665(4) 0.140(3) Uani 1 1 d D . . . .
H27A H 0.1995 -0.0547 0.3334 0.209 Uiso 1 1 calc R U . . .
H27B H 0.3381 -0.0631 0.4009 0.209 Uiso 1 1 calc R U . . .
H27C H 0.3682 -0.0039 0.3372 0.209 Uiso 1 1 calc R U . . .
H6A H 0.174(7) 0.063(2) 0.376(2) 0.34(6) Uiso 1 1 d D . . . .

loop_
_atom_site_aniso_label
_atom_site_aniso_U_11
_atom_site_aniso_U_22
_atom_site_aniso_U_33
_atom_site_aniso_U_23
_atom_site_aniso_U_13
_atom_site_aniso_U_12
C20 0.063(3) 0.059(2) 0.064(2) -0.0004(18) -0.0018(19) 0.0109(19)
C21 0.091(3) 0.114(4) 0.071(3) 0.012(2) 0.018(2) 0.032(3)
C22 0.139(5) 0.105(4) 0.066(3) 0.020(2) -0.004(3) 0.045(3)
C23 0.068(3) 0.088(3) 0.108(4) -0.002(3) -0.018(3) 0.019(3)
C24 0.075(3) 0.107(4) 0.165(5) 0.043(4) 0.022(3) 0.020(3)
C25 0.073(3) 0.099(4) 0.131(4) 0.045(3) 0.020(3) 0.018(3)
Cd1 0.0611(3) 0.0497(2) 0.0753(3) 0.00495(18) -0.0041(2) -0.00163(18)
C3 0.058(2) 0.051(2) 0.078(2) -0.0109(18) -0.007(2) -0.0036(18)
C13 0.060(3) 0.058(2) 0.094(3) -0.012(2) -0.010(2) 0.001(2)
C1 0.079(3) 0.061(2) 0.082(3) -0.001(2) -0.007(2) -0.007(2)
C8 0.061(3) 0.060(2) 0.071(2) -0.0140(19) 0.003(2) -0.008(2)
C9 0.056(3) 0.069(3) 0.087(3) -0.024(2) 0.006(2) -0.004(2)
C7 0.071(3) 0.074(3) 0.079(3) -0.020(2) 0.006(2) -0.013(2)
C2 0.065(3) 0.048(2) 0.082(3) -0.0075(19) 0.003(2) -0.003(2)
C5 0.093(4) 0.070(3) 0.092(3) 0.007(2) -0.014(3) -0.001(3)
C10 0.077(3) 0.102(4) 0.103(4) -0.018(3) 0.010(3) 0.008(3)
C4 0.068(3) 0.064(3) 0.087(3) -0.002(2) -0.002(2) -0.002(2)
C6 0.099(4) 0.081(3) 0.076(3) -0.001(2) -0.004(3) -0.020(3)
C11 0.078(4) 0.129(5) 0.115(4) -0.034(4) 0.031(3) -0.004(3)
C12 0.098(4) 0.108(4) 0.086(3) -0.017(3) 0.017(3) -0.020(3)
C19 0.068(3) 0.066(2) 0.067(2) -0.006(2) 0.002(2) 0.007(2)
C15 0.067(3) 0.054(2) 0.090(3) 0.0005(19) 0.000(2) 0.004(2)
C14 0.066(3) 0.054(2) 0.071(2) 0.0013(17) -0.006(2) -0.0014(19)
C17 0.075(3) 0.052(2) 0.128(4) 0.002(2) -0.032(3) 0.004(2)
C16 0.055(2) 0.061(2) 0.089(3) -0.001(2) -0.008(2) 0.0006(19)
C18 0.069(3) 0.067(3) 0.118(4) 0.003(2) -0.026(3) 0.000(2)
C26 0.122(5) 0.126(5) 0.162(6) 0.015(5) -0.029(5) 0.030(4)
O1 0.072(2) 0.0716(18) 0.113(2) 0.0078(16) 0.0262(18) 0.0090(15)
O4 0.0679(18) 0.0650(17) 0.0947(19) 0.0155(15) -0.0093(15) 0.0051(14)
O2 0.073(2) 0.081(2) 0.135(3) 0.0012(19) -0.0083(19) 0.0151(17)
O6 0.074(2) 0.105(2) 0.103(2) 0.025(2) 0.0235(18) 0.0178(18)
O3 0.079(2) 0.124(3) 0.097(2) 0.0202(19) 0.0225(18) 0.037(2)
O5 0.187(5) 0.196(5) 0.156(4) 0.044(4) -0.046(4) 0.070(4)
N2 0.060(2) 0.0523(18) 0.078(2) -0.0027(16) -0.0029(17) -0.0016(16)
N1 0.067(2) 0.0531(19) 0.093(2) 0.0046(16) -0.0138(19) -0.0020(16)
C27 0.146(6) 0.138(5) 0.138(5) 0.027(4) 0.041(5) 0.078(5)

loop_
_atom_type_symbol
_atom_type_description
_atom_type_scat_dispersion_real
_atom_type_scat_dispersion_imag
_atom_type_scat_source
C C 0.0033 0.0016 'International Tables Vol C Tables 4.2.6.8 and 6.1.1.4'
H H 0.0000 0.0000 'International Tables Vol C Tables 4.2.6.8 and 6.1.1.4'
N N 0.0061 0.0033 'International Tables Vol C Tables 4.2.6.8 and 6.1.1.4'
O O 0.0106 0.0060 'International Tables Vol C Tables 4.2.6.8 and 6.1.1.4'
Cd Cd -0.8075 1.2024 'International Tables Vol C Tables 4.2.6.8 and 6.1.1.4'

loop_
_geom_angle_atom_site_label_1
_geom_angle_atom_site_label_2
_geom_angle_atom_site_label_3
_geom_angle
_geom_angle_site_symmetry_1
_geom_angle_site_symmetry_3
_geom_angle_publ_flag
C21 C20 C25 120.0 . . ?
C21 C20 C19 121.6(2) . . ?
C25 C20 C19 118.4(2) . . ?
C20 C21 C22 120.0 . . ?
C23 C22 C21 120.0 . . ?
C24 C23 C22 120.0 . . ?
C24 C23 C26 116.9(4) . . ?
C22 C23 C26 123.1(4) . . ?
C23 C24 C25 120.0 . . ?
C24 C25 C20 120.0 . . ?
O4 Cd1 O4 180.0 3_556 . ?
O4 Cd1 O6 90.35(11) 3_556 . ?
O4 Cd1 O6 89.65(11) . . ?
O4 Cd1 O6 89.64(11) 3_556 3_556 ?
O4 Cd1 O6 90.36(11) . 3_556 ?
O6 Cd1 O6 180.00(19) . 3_556 ?
O4 Cd1 N1 91.05(10) 3_556 . ?
O4 Cd1 N1 88.95(10) . . ?
O6 Cd1 N1 85.04(13) . . ?
O6 Cd1 N1 94.96(13) 3_556 . ?
O4 Cd1 N1 88.95(10) 3_556 3_556 ?
O4 Cd1 N1 91.05(10) . 3_556 ?
O6 Cd1 N1 94.96(13) . 3_556 ?
O6 Cd1 N1 85.04(13) 3_556 3_556 ?
N1 Cd1 N1 180.0 . 3_556 ?
C4 C3 C8 120.6(4) . . ?
C4 C3 C2 119.1(4) . . ?
C8 C3 C2 120.3(4) . . ?
O2 C13 N2 119.8(4) . . ?
O2 C13 C9 123.2(4) . . ?
N2 C13 C9 117.0(4) . . ?
N2 C1 C14 112.1(3) . . ?
C3 C8 C9 120.8(4) . . ?
C3 C8 C7 119.2(4) . . ?
C9 C8 C7 120.0(4) . . ?
C10 C9 C8 119.7(5) . . ?
C10 C9 C13 120.3(4) . . ?
C8 C9 C13 120.0(4) . . ?
C12 C7 C6 123.5(5) . . ?
C12 C7 C8 118.2(5) . . ?
C6 C7 C8 118.3(4) . . ?
O1 C2 N2 120.0(4) . . ?
O1 C2 C3 123.3(4) . . ?
N2 C2 C3 116.8(4) . . ?
C6 C5 C4 120.4(5) . . ?
C9 C10 C11 120.3(5) . . ?
C3 C4 C5 120.2(4) . . ?
C5 C6 C7 121.5(5) . . ?
C12 C11 C10 120.5(5) . . ?
C11 C12 C7 121.2(5) . . ?
O3 C19 O4 125.7(4) . . ?
O3 C19 C20 118.1(4) . . ?
O4 C19 C20 116.2(4) . . ?
C14 C15 C16 119.9(4) . . ?
C18 C14 C15 116.5(4) . . ?
C18 C14 C1 121.3(4) . . ?
C15 C14 C1 122.2(4) . . ?
N1 C17 C18 122.9(4) . . ?
N1 C16 C15 122.9(4) . . ?
C14 C18 C17 120.7(4) . . ?
O5 C26 C23 125.4(8) . . ?
C19 O4 Cd1 126.4(3) . . ?
C27 O6 Cd1 125.9(4) . . ?
C13 N2 C2 125.1(4) . . ?
C13 N2 C1 118.1(3) . . ?
C2 N2 C1 116.8(3) . . ?
C17 N1 C16 116.9(3) . . ?
C17 N1 Cd1 117.6(3) . . ?
C16 N1 Cd1 124.5(3) . . ?

loop_
_geom_bond_atom_site_label_1
_geom_bond_atom_site_label_2
_geom_bond_distance
_geom_bond_site_symmetry_2
_geom_bond_publ_flag
C20 C21 1.3900 . ?
C20 C25 1.3900 . ?
C20 C19 1.507(4) . ?
C21 C22 1.3900 . ?
C22 C23 1.3900 . ?
C23 C24 1.3900 . ?
C23 C26 1.497(7) . ?
C24 C25 1.3900 . ?
Cd1 O4 2.260(3) 3_556 ?
Cd1 O4 2.260(3) . ?
Cd1 O6 2.308(3) . ?
Cd1 O6 2.308(3) 3_556 ?
Cd1 N1 2.348(3) . ?
Cd1 N1 2.348(3) 3_556 ?
C3 C4 1.374(6) . ?
C3 C8 1.405(5) . ?
C3 C2 1.482(5) . ?
C13 O2 1.218(5) . ?
C13 N2 1.398(6) . ?
C13 C9 1.479(6) . ?
C1 N2 1.478(5) . ?
C1 C14 1.513(5) . ?
C8 C9 1.415(6) . ?
C8 C7 1.417(6) . ?
C9 C10 1.370(6) . ?
C7 C12 1.403(7) . ?
C7 C6 1.408(7) . ?
C2 O1 1.210(4) . ?
C2 N2 1.398(5) . ?
C5 C6 1.356(6) . ?
C5 C4 1.392(6) . ?
C10 C11 1.402(7) . ?
C11 C12 1.366(7) . ?
C19 O3 1.245(5) . ?
C19 O4 1.250(5) . ?
C15 C14 1.373(5) . ?
C15 C16 1.379(5) . ?
C14 C18 1.360(5) . ?
C17 N1 1.323(5) . ?
C17 C18 1.374(6) . ?
C16 N1 1.327(5) . ?
C26 O5 1.119(7) . ?
O6 C27 1.359(6) . ?
